data_7238315
loop_
_publ_author_name
'Constable, Edwin C.'
'Housecroft, Catherine E.'
'Price, Jason R.'
'Zampese, Jennifer A.'

_publ_section_title
;
 When five are six: the myth of five-coordinate copper(ii) in
 supramolecular chemistry
;
_journal_issue 10
_journal_name_full CrystEngComm
_journal_page_first 3163
_journal_paper_doi 10.1039/c0ce00019a
_journal_volume 12
_journal_year 2010
_chemical_formula_moiety 'C29 H23 Cu N5, 2(F6 P)'
_chemical_formula_sum 'C29 H23 Cu F12 N5 P2'
_chemical_formula_weight 795.01
_space_group_IT_number 60
_space_group_name_Hall '-P 2n 2ab'
_space_group_name_H-M_alt 'P b c n'
_symmetry_cell_setting orthorhombic
_symmetry_space_group_name_Hall '-P 2n 2ab'
_symmetry_space_group_name_H-M 'P b c n'
_atom_sites_solution_hydrogens geom
_atom_sites_solution_primary direct
_atom_sites_solution_secondary difmap
_audit_creation_method SHELXL-97
_cell_angle_alpha 90.00
_cell_angle_beta 90.00
_cell_angle_gamma 90.00
_cell_formula_units_Z 4
_cell_length_a 16.406(3)
_cell_length_b 20.617(4)
_cell_length_c 8.9854(18)
_cell_measurement_temperature 223(2)
_cell_volume 3039.2(10)
_computing_cell_refinement 'Stoe IPDS'
_computing_data_collection 'Stoe IPDS'
_computing_data_reduction 'Stoe IPDS'
_computing_molecular_graphics 'Bruker SHELXTL'
_computing_publication_material 'Bruker SHELXTL'
_computing_structure_refinement 'SHELXL-97 (Sheldrick, 1997)'
_computing_structure_solution 'SHELXS-97 (Sheldrick, 1990)'
_diffrn_ambient_temperature 223(2)
_diffrn_measured_fraction_theta_full 0.992
_diffrn_measured_fraction_theta_max 0.992
_diffrn_measurement_device_type 'Stoe IPDS'
_diffrn_measurement_method '\w scans'
_diffrn_radiation_monochromator graphite
_diffrn_radiation_source 'fine-focus sealed tube'
_diffrn_radiation_type MoK\a
_diffrn_radiation_wavelength 0.71073
_diffrn_reflns_av_R_equivalents 0.0462
_diffrn_reflns_av_sigmaI/netI 0.0129
_diffrn_reflns_limit_h_max 21
_diffrn_reflns_limit_h_min -21
_diffrn_reflns_limit_k_max 26
_diffrn_reflns_limit_k_min -26
_diffrn_reflns_limit_l_max 11
_diffrn_reflns_limit_l_min -11
_diffrn_reflns_number 113145
_diffrn_reflns_theta_full 27.50
_diffrn_reflns_theta_max 27.50
_diffrn_reflns_theta_min 3.21
_exptl_absorpt_coefficient_mu 0.930
_exptl_absorpt_correction_type none
_exptl_crystal_colour blue
_exptl_crystal_density_diffrn 1.737
_exptl_crystal_density_method 'not measured'
_exptl_crystal_description block
_exptl_crystal_F_000 1596
_exptl_crystal_size_max 0.25
_exptl_crystal_size_mid 0.20
_exptl_crystal_size_min 0.05
_refine_diff_density_max 0.413
_refine_diff_density_min -0.327
_refine_diff_density_rms 0.055
_refine_ls_extinction_method none
_refine_ls_goodness_of_fit_ref 1.214
_refine_ls_hydrogen_treatment constr
_refine_ls_matrix_type full
_refine_ls_number_parameters 261
_refine_ls_number_reflns 3470
_refine_ls_number_restraints 0
_refine_ls_restrained_S_all 1.214
_refine_ls_R_factor_all 0.0474
_refine_ls_R_factor_gt 0.0466
_refine_ls_shift/su_max 0.012
_refine_ls_shift/su_mean 0.000
_refine_ls_structure_factor_coef Fsqd
_refine_ls_weighting_details 'calc w=1/[\s^2^(Fo^2^)+(0.0396P)^2^+2.9162P] where P=(Fo^2^+2Fc^2^)/3'
_refine_ls_weighting_scheme calc
_refine_ls_wR_factor_gt 0.1109
_refine_ls_wR_factor_ref 0.1115
_reflns_number_gt 3394
_reflns_number_total 3470
_reflns_threshold_expression >2sigma(I)
_cod_data_source_file c0ce00019a.txt
_cod_data_source_block jp110
_cod_depositor_comments
;
The following automatic conversions were performed:

data item '_symmetry_cell_setting' value 'Orthorhombic' was changed
to 'orthorhombic' in accordance with the
/home/saulius/struct/COD-crude-data/automatic-downloads/DataCite-retrospective/RSC/depositions/lib/dictionaries/cif_core.dic
dictionary named 'cif_core.dic' version 2.4.2 last updated on
2011-04-26.

Automatic conversion script
Id: cif_fix_values 6909 2019-04-08 15:41:33Z antanas 
;
_cod_original_cell_volume 3039.2(11)
_cod_original_sg_symbol_Hall -P2n2ab
_cod_original_sg_symbol_H-M Pbcn
_cod_database_code 7238315

loop_
_symmetry_equiv_pos_as_xyz
'x, y, z'
'-x+1/2, -y+1/2, z+1/2'
'-x, y, -z+1/2'
'x+1/2, -y+1/2, -z'
'-x, -y, -z'
'x-1/2, y-1/2, -z-1/2'
'x, -y, z-1/2'
'-x-1/2, y-1/2, z'

loop_
_atom_site_label
_atom_site_type_symbol
_atom_site_fract_x
_atom_site_fract_y
_atom_site_fract_z
_atom_site_U_iso_or_equiv
_atom_site_adp_type
_atom_site_occupancy
_atom_site_symmetry_multiplicity
_atom_site_calc_flag
_atom_site_refinement_flags
_atom_site_disorder_assembly
_atom_site_disorder_group
Cu1 Cu 0.5000 0.804344(17) 0.2500 0.03368(13) Uani 1 2 d S . .
N1 N 0.39945(12) 0.82231(9) 0.1218(2) 0.0367(4) Uani 1 1 d . . .
N2 N 0.5000 0.89800(12) 0.2500 0.0322(5) Uani 1 2 d S . .
N3 N 0.46293(11) 0.72645(9) 0.3834(2) 0.0329(4) Uani 1 1 d . . .
C1 C 0.35247(16) 0.77867(13) 0.0535(3) 0.0480(6) Uani 1 1 d . . .
H1A H 0.3612 0.7344 0.0732 0.058 Uiso 1 1 calc R . .
C2 C 0.29135(17) 0.79600(15) -0.0454(3) 0.0514(7) Uani 1 1 d . . .
H2A H 0.2598 0.7640 -0.0926 0.062 Uiso 1 1 calc R . .
C3 C 0.27753(16) 0.86023(15) -0.0735(3) 0.0485(6) Uani 1 1 d . . .
H3A H 0.2366 0.8732 -0.1404 0.058 Uiso 1 1 calc R . .
C4 C 0.32478(16) 0.90546(13) -0.0015(3) 0.0429(5) Uani 1 1 d . . .
H4A H 0.3159 0.9499 -0.0176 0.052 Uiso 1 1 calc R . .
C5 C 0.38559(14) 0.88526(11) 0.0949(2) 0.0332(5) Uani 1 1 d . . .
C6 C 0.44179(15) 0.92896(11) 0.1735(3) 0.0351(5) Uani 1 1 d . . .
C7 C 0.43986(18) 0.99606(12) 0.1729(3) 0.0492(6) Uani 1 1 d . . .
H7A H 0.3989 1.0188 0.1216 0.059 Uiso 1 1 calc R . .
C8 C 0.5000 1.02839(17) 0.2500 0.0573(11) Uani 1 2 d S . .
H8A H 0.5000 1.0740 0.2500 0.069 Uiso 1 2 calc SR . .
C9 C 0.48020(13) 0.66819(11) 0.3206(3) 0.0357(5) Uani 1 1 d . . .
C10 C 0.46052(16) 0.60936(13) 0.3904(4) 0.0526(7) Uani 1 1 d . . .
C11 C 0.42406(19) 0.61353(18) 0.5316(4) 0.0676(10) Uani 1 1 d . . .
H11A H 0.4090 0.5754 0.5819 0.081 Uiso 1 1 calc R . .
C12 C 0.41052(18) 0.67124(19) 0.5953(4) 0.0641(9) Uani 1 1 d . . .
H12A H 0.3880 0.6734 0.6913 0.077 Uiso 1 1 calc R . .
C13 C 0.43005(15) 0.72852(15) 0.5184(3) 0.0461(6) Uani 1 1 d . . .
C15 C 0.4150(2) 0.79330(18) 0.5852(3) 0.0657(9) Uani 1 1 d . . .
H15A H 0.3842 0.8198 0.5159 0.099 Uiso 1 1 calc R . .
H15B H 0.4668 0.8142 0.6064 0.099 Uiso 1 1 calc R . .
H15C H 0.3844 0.7883 0.6768 0.099 Uiso 1 1 calc R . .
C14 C 0.4808(2) 0.55092(13) 0.3146(5) 0.0719(12) Uani 1 1 d . . .
H14A H 0.4664 0.5110 0.3579 0.086 Uiso 1 1 calc R . .
P1 P 0.28009(4) 0.59039(3) 0.94474(8) 0.04445(18) Uani 1 1 d . . .
F10 F 0.2674(4) 0.6375(3) 1.0810(5) 0.0862(15) Uani 0.731(16) 1 d P A 1
F11 F 0.3716(4) 0.6161(4) 0.9330(8) 0.0877(19) Uani 0.731(16) 1 d P A 1
F12 F 0.1852(3) 0.5728(2) 0.9493(8) 0.0779(14) Uani 0.731(16) 1 d P A 1
F15 F 0.30594(17) 0.53054(12) 1.0411(3) 0.1020(9) Uani 1 1 d . A 1
F14 F 0.25399(13) 0.65029(9) 0.8437(2) 0.0711(5) Uani 1 1 d . A 1
F13 F 0.2904(5) 0.5511(4) 0.8009(7) 0.114(3) Uani 0.731(16) 1 d P A 1
F10' F 0.2000(13) 0.5798(10) 1.040(4) 0.133(10) Uani 0.269(16) 1 d P A 2
F11' F 0.3168(19) 0.6295(7) 1.0865(16) 0.105(7) Uani 0.269(16) 1 d P A 2
F12' F 0.251(2) 0.5425(8) 0.821(3) 0.157(12) Uani 0.269(16) 1 d P A 2
F13' F 0.3709(11) 0.5898(9) 0.885(2) 0.086(6) Uani 0.269(16) 1 d P A 2

loop_
_atom_site_aniso_label
_atom_site_aniso_U_11
_atom_site_aniso_U_22
_atom_site_aniso_U_33
_atom_site_aniso_U_23
_atom_site_aniso_U_13
_atom_site_aniso_U_12
Cu1 0.0344(2) 0.02200(19) 0.0446(2) 0.000 -0.00504(16) 0.000
N1 0.0349(9) 0.0304(9) 0.0448(11) -0.0017(8) -0.0031(8) 0.0010(7)
N2 0.0417(14) 0.0241(11) 0.0307(13) 0.000 0.0018(11) 0.000
N3 0.0293(9) 0.0345(9) 0.0350(9) 0.0074(8) 0.0022(7) -0.0008(7)
C1 0.0389(13) 0.0386(12) 0.0665(18) -0.0063(12) -0.0087(12) -0.0013(10)
C2 0.0386(13) 0.0594(16) 0.0562(16) -0.0118(14) -0.0048(12) -0.0035(12)
C3 0.0394(13) 0.0664(17) 0.0398(13) 0.0004(12) -0.0047(11) 0.0062(12)
C4 0.0452(13) 0.0448(13) 0.0388(12) 0.0060(11) -0.0010(11) 0.0093(11)
C5 0.0373(11) 0.0328(10) 0.0295(10) 0.0007(8) 0.0030(9) 0.0050(9)
C6 0.0441(12) 0.0291(10) 0.0319(11) 0.0021(9) 0.0004(10) 0.0033(9)
C7 0.0686(17) 0.0291(11) 0.0499(15) 0.0035(11) -0.0088(13) 0.0076(12)
C8 0.087(3) 0.0218(15) 0.063(3) 0.000 -0.010(2) 0.000
C9 0.0288(10) 0.0285(10) 0.0496(13) 0.0068(10) -0.0107(9) -0.0023(8)
C10 0.0397(13) 0.0385(13) 0.080(2) 0.0232(14) -0.0202(14) -0.0082(10)
C11 0.0477(16) 0.070(2) 0.085(2) 0.050(2) -0.0118(16) -0.0138(15)
C12 0.0414(14) 0.096(3) 0.0547(17) 0.0418(18) 0.0070(13) -0.0016(15)
C13 0.0324(11) 0.0679(17) 0.0379(13) 0.0157(12) 0.0049(10) 0.0027(11)
C15 0.068(2) 0.091(2) 0.0380(14) -0.0079(15) 0.0142(14) 0.0210(18)
C14 0.064(2) 0.0272(11) 0.124(3) 0.0145(15) -0.040(2) -0.0069(12)
P1 0.0489(4) 0.0434(4) 0.0410(4) 0.0025(3) 0.0037(3) -0.0049(3)
F10 0.110(4) 0.104(3) 0.0441(18) -0.0206(17) 0.009(2) -0.017(3)
F11 0.047(2) 0.121(5) 0.095(4) 0.025(3) -0.012(2) -0.015(3)
F12 0.0570(17) 0.077(2) 0.100(3) 0.028(2) 0.004(2) -0.0282(17)
F15 0.115(2) 0.0791(15) 0.111(2) 0.0472(14) -0.0253(16) -0.0070(14)
F14 0.0746(12) 0.0587(11) 0.0801(13) 0.0238(10) -0.0073(11) -0.0039(9)
F13 0.134(5) 0.120(5) 0.088(3) -0.062(3) -0.004(3) 0.037(4)
F10' 0.092(10) 0.116(11) 0.19(2) 0.099(13) 0.090(12) 0.042(8)
F11' 0.183(19) 0.060(6) 0.074(6) 0.002(5) -0.026(10) -0.063(9)
F12' 0.29(3) 0.052(6) 0.130(15) -0.008(7) -0.146(18) -0.003(12)
F13' 0.076(8) 0.084(9) 0.096(11) 0.046(7) 0.044(8) 0.031(7)

loop_
_atom_type_symbol
_atom_type_description
_atom_type_scat_dispersion_real
_atom_type_scat_dispersion_imag
_atom_type_scat_source
C C 0.0033 0.0016 'International Tables Vol C Tables 4.2.6.8 and 6.1.1.4'
H H 0.0000 0.0000 'International Tables Vol C Tables 4.2.6.8 and 6.1.1.4'
N N 0.0061 0.0033 'International Tables Vol C Tables 4.2.6.8 and 6.1.1.4'
F F 0.0171 0.0103 'International Tables Vol C Tables 4.2.6.8 and 6.1.1.4'
P P 0.1023 0.0942 'International Tables Vol C Tables 4.2.6.8 and 6.1.1.4'
Cu Cu 0.3201 1.2651 'International Tables Vol C Tables 4.2.6.8 and 6.1.1.4'

loop_
_geom_angle_atom_site_label_1
_geom_angle_atom_site_label_2
_geom_angle_atom_site_label_3
_geom_angle
_geom_angle_site_symmetry_1
_geom_angle_site_symmetry_3
N2 Cu1 N1 79.57(5) . 3_655
N2 Cu1 N1 79.57(5) . .
N1 Cu1 N1 159.14(11) 3_655 .
N2 Cu1 N3 140.07(5) . 3_655
N1 Cu1 N3 103.12(8) 3_655 3_655
N1 Cu1 N3 92.90(8) . 3_655
N2 Cu1 N3 140.07(5) . .
N1 Cu1 N3 92.90(8) 3_655 .
N1 Cu1 N3 103.12(8) . .
N3 Cu1 N3 79.86(11) 3_655 .
C1 N1 C5 118.2(2) . .
C1 N1 Cu1 127.07(17) . .
C5 N1 Cu1 114.46(15) . .
C6 N2 C6 123.0(3) 3_655 .
C6 N2 Cu1 118.48(14) 3_655 .
C6 N2 Cu1 118.48(14) . .
C13 N3 C9 119.6(2) . .
C13 N3 Cu1 128.03(18) . .
C9 N3 Cu1 112.31(15) . .
N1 C1 C2 122.6(3) . .
N1 C1 H1A 118.7 . .
C2 C1 H1A 118.7 . .
C3 C2 C1 119.2(3) . .
C3 C2 H2A 120.4 . .
C1 C2 H2A 120.4 . .
C2 C3 C4 118.5(3) . .
C2 C3 H3A 120.8 . .
C4 C3 H3A 120.8 . .
C3 C4 C5 119.8(2) . .
C3 C4 H4A 120.1 . .
C5 C4 H4A 120.1 . .
N1 C5 C4 121.8(2) . .
N1 C5 C6 113.6(2) . .
C4 C5 C6 124.6(2) . .
N2 C6 C7 119.7(2) . .
N2 C6 C5 113.7(2) . .
C7 C6 C5 126.6(2) . .
C8 C7 C6 117.7(3) . .
C8 C7 H7A 121.1 . .
C6 C7 H7A 121.1 . .
C7 C8 C7 122.1(3) . 3_655
C7 C8 H8A 118.9 . .
C7 C8 H8A 118.9 3_655 .
N3 C9 C10 122.1(3) . .
N3 C9 C9 117.76(13) . 3_655
C10 C9 C9 120.19(18) . 3_655
C9 C10 C11 116.7(3) . .
C9 C10 C14 117.7(3) . .
C11 C10 C14 125.7(3) . .
C12 C11 C10 120.7(3) . .
C12 C11 H11A 119.6 . .
C10 C11 H11A 119.6 . .
C11 C12 C13 120.0(3) . .
C11 C12 H12A 120.0 . .
C13 C12 H12A 120.0 . .
N3 C13 C12 121.0(3) . .
N3 C13 C15 117.7(2) . .
C12 C13 C15 121.3(3) . .
C13 C15 H15A 109.5 . .
C13 C15 H15B 109.5 . .
H15A C15 H15B 109.5 . .
C13 C15 H15C 109.5 . .
H15A C15 H15C 109.5 . .
H15B C15 H15C 109.5 . .
C14 C14 C10 122.13(19) 3_655 .
C14 C14 H14A 118.9 3_655 .
C10 C14 H14A 118.9 . .
F13 P1 F15 91.1(3) . .
F12' P1 F15 88.8(6) . .
F13 P1 F10 173.6(4) . .
F12' P1 F10 154.3(14) . .
F15 P1 F10 95.3(2) . .
F13 P1 F10' 118.2(13) . .
F12' P1 F10' 92.3(12) . .
F15 P1 F10' 79.5(6) . .
F10 P1 F10' 63.7(13) . .
F13 P1 F13' 66.9(8) . .
F12' P1 F13' 92.6(12) . .
F15 P1 F13' 85.7(5) . .
F10 P1 F13' 113.0(8) . .
F10' P1 F13' 164.3(9) . .
F13 P1 F14 87.7(3) . .
F12' P1 F14 90.1(6) . .
F15 P1 F14 178.78(15) . .
F10 P1 F14 86.0(2) . .
F10' P1 F14 101.0(6) . .
F13' P1 F14 93.8(5) . .
F13 P1 F11 90.9(3) . .
F12' P1 F11 116.9(14) . .
F15 P1 F11 92.5(3) . .
F10 P1 F11 88.3(3) . .
F10' P1 F11 149.7(14) . .
F14 P1 F11 87.6(3) . .
F13 P1 F12 90.5(3) . .
F12' P1 F12 64.8(14) . .
F15 P1 F12 94.1(2) . .
F10 P1 F12 89.5(3) . .
F13' P1 F12 157.4(8) . .
F14 P1 F12 85.9(2) . .
F11 P1 F12 173.2(4) . .
F13 P1 F11' 151.9(10) . .
F12' P1 F11' 170.5(9) . .
F15 P1 F11' 81.8(6) . .
F10' P1 F11' 87.4(11) . .
F13' P1 F11' 85.4(8) . .
F14 P1 F11' 99.3(6) . .
F11 P1 F11' 62.5(8) . .
F12 P1 F11' 117.0(9) . .

loop_
_geom_bond_atom_site_label_1
_geom_bond_atom_site_label_2
_geom_bond_distance
_geom_bond_site_symmetry_2
Cu1 N2 1.931(3) .
Cu1 N1 2.046(2) 3_655
Cu1 N1 2.046(2) .
Cu1 N3 2.0944(18) 3_655
Cu1 N3 2.0944(18) .
N1 C1 1.334(3) .
N1 C5 1.340(3) .
N2 C6 1.339(3) 3_655
N2 C6 1.339(3) .
N3 C13 1.328(3) .
N3 C9 1.357(3) .
C1 C2 1.387(4) .
C1 H1A 0.9400 .
C2 C3 1.367(4) .
C2 H2A 0.9400 .
C3 C4 1.374(4) .
C3 H3A 0.9400 .
C4 C5 1.385(3) .
C4 H4A 0.9400 .
C5 C6 1.470(3) .
C6 C7 1.384(3) .
C7 C8 1.378(3) .
C7 H7A 0.9400 .
C8 C7 1.378(3) 3_655
C8 H8A 0.9400 .
C9 C10 1.403(3) .
C9 C9 1.425(5) 3_655
C10 C11 1.406(5) .
C10 C14 1.423(5) .
C11 C12 1.339(5) .
C11 H11A 0.9400 .
C12 C13 1.405(4) .
C12 H12A 0.9400 .
C13 C15 1.485(4) .
C15 H15A 0.9700 .
C15 H15B 0.9700 .
C15 H15C 0.9700 .
C14 C14 1.321(8) 3_655
C14 H14A 0.9400 .
P1 F13 1.535(5) .
P1 F12' 1.561(16) .
P1 F15 1.566(2) .
P1 F10 1.576(4) .
P1 F10' 1.582(11) .
P1 F13' 1.583(15) .
P1 F14 1.5916(19) .
P1 F11 1.596(5) .
P1 F12 1.599(4) .
P1 F11' 1.624(12) .
